data_2239316
loop_
_publ_author_name
'Ishikawa, Yoshinobu'
'Yoshida, Nanako'

_publ_section_title
;
 Diethyl 4-oxo-4<i>H</i>-[1,4'-biquinoline]-3,3'-dicarboxylate
;
_journal_issue 5
_journal_name_full 'Acta Crystallographica Section E'
_journal_page_first o523
_journal_paper_doi 10.1107/S1600536814007314
_journal_volume 70
_journal_year 2014
_chemical_formula_iupac 'C24 H20 N2 O5'
_chemical_formula_moiety 'C24 H20 N2 O5'
_chemical_formula_sum 'C24 H20 N2 O5'
_chemical_formula_weight 416.43
_chemical_name_systematic
;
Diethyl 4-oxo-4<i>H</i>-[1,4'-biquinoline]-3,3'-dicarboxylate
;
_space_group_IT_number 2
_symmetry_cell_setting triclinic
_symmetry_space_group_name_Hall '-P 1'
_symmetry_space_group_name_H-M 'P -1'
_atom_sites_solution_hydrogens geom
_atom_sites_solution_primary direct
_atom_sites_solution_secondary difmap
_cell_angle_alpha 107.78(3)
_cell_angle_beta 92.96(3)
_cell_angle_gamma 102.85(3)
_cell_formula_units_Z 2
_cell_length_a 7.4478(16)
_cell_length_b 11.284(5)
_cell_length_c 12.583(5)
_cell_measurement_reflns_used 25
_cell_measurement_temperature 100
_cell_measurement_theta_max 17.27
_cell_measurement_theta_min 15.30
_cell_volume 973.6(7)
_computing_cell_refinement '<i>WinAFC Diffractometer Control Software</i> (Rigaku, 1999)'
_computing_data_collection '<i>WinAFC Diffractometer Control Software</i> (Rigaku, 1999)'
_computing_data_reduction '<i>WinAFC Diffractometer Control Software</i> (Rigaku, 1999)'
_computing_molecular_graphics 'CrystalStructure (Rigaku, 2010)'
_computing_publication_material 'CrystalStructure (Rigaku, 2010)'
_computing_structure_refinement 'SHELXL97 (Sheldrick, 2008)'
_computing_structure_solution 'SIR2008 (Burla <i>et al.</i>, 2007)'
_diffrn_ambient_temperature 100
_diffrn_measured_fraction_theta_full 0.998
_diffrn_measured_fraction_theta_max 0.998
_diffrn_measurement_device_type 'Rigaku AFC-7R'
_diffrn_measurement_method \w-2\q
_diffrn_radiation_type 'Mo K\a'
_diffrn_radiation_wavelength 0.71069
_diffrn_reflns_av_R_equivalents 0.0344
_diffrn_reflns_limit_h_max 5
_diffrn_reflns_limit_h_min -9
_diffrn_reflns_limit_k_max 14
_diffrn_reflns_limit_k_min -14
_diffrn_reflns_limit_l_max 16
_diffrn_reflns_limit_l_min -16
_diffrn_reflns_number 5486
_diffrn_reflns_theta_full 27.50
_diffrn_reflns_theta_max 27.50
_diffrn_standards_decay_% -0.197
_diffrn_standards_interval_count 150
_diffrn_standards_number 3
_exptl_absorpt_coefficient_mu 0.101
_exptl_absorpt_correction_type none
_exptl_crystal_colour colorless
_exptl_crystal_density_diffrn 1.421
_exptl_crystal_density_method 'not measured'
_exptl_crystal_description plate
_exptl_crystal_F_000 436.00
_exptl_crystal_size_max 0.250
_exptl_crystal_size_mid 0.200
_exptl_crystal_size_min 0.150
_refine_diff_density_max 0.260
_refine_diff_density_min -0.310
_refine_ls_extinction_method none
_refine_ls_goodness_of_fit_ref 1.023
_refine_ls_hydrogen_treatment constr
_refine_ls_number_parameters 282
_refine_ls_number_reflns 4479
_refine_ls_number_restraints 0
_refine_ls_R_factor_gt 0.0517
_refine_ls_shift/su_max 0.000
_refine_ls_structure_factor_coef Fsqd
_refine_ls_weighting_details 'w = 1/[\s^2^(Fo^2^)+(0.0934P)^2^+0.0738P] where P=(Fo^2^+2Fc^2^)/3'
_refine_ls_weighting_scheme calc
_refine_ls_wR_factor_ref 0.1585
_reflns_number_gt 3077
_reflns_number_total 4479
_reflns_threshold_expression F^2^>2\s(F^2^)
_cod_data_source_file ld2124sup1.cif
_cod_data_source_block I
_cod_original_cell_volume 973.5(6)
_cod_database_code 2239316
_cod_database_fobs_code 2239316

loop_
_symmetry_equiv_pos_site_id
_symmetry_equiv_pos_as_xyz
1 +X,+Y,+Z
2 -X,-Y,-Z

loop_
_atom_site_type_symbol
_atom_site_label
_atom_site_fract_x
_atom_site_fract_y
_atom_site_fract_z
_atom_site_U_iso_or_equiv
_atom_site_adp_type
_atom_site_calc_flag
_atom_site_refinement_flags
_atom_site_occupancy
_atom_site_symmetry_multiplicity
O O1 0.3332(2) 0.32182(13) 0.08577(12) 0.0232(4) Uani d . 1.0 2
O O2 0.80212(19) 0.33534(14) 0.30167(12) 0.0236(4) Uani d . 1.0 2
O O3 0.69998(19) 0.40856(13) 0.16873(12) 0.0222(4) Uani d . 1.0 2
O O4 0.1676(2) 0.17036(14) 0.61313(12) 0.0259(4) Uani d . 1.0 2
O O5 0.2323(2) 0.24073(13) 0.46750(12) 0.0228(4) Uani d . 1.0 2
N N1 0.3020(2) 0.08516(14) 0.27797(13) 0.0145(4) Uani d . 1.0 2
N N2 0.2925(3) -0.17369(16) 0.46462(14) 0.0206(4) Uani d . 1.0 2
C C1 0.4640(3) 0.16992(17) 0.28111(15) 0.0149(4) Uani d . 1.0 2
C C2 0.4860(3) 0.25268(17) 0.21964(15) 0.0149(4) Uani d . 1.0 2
C C3 0.3287(3) 0.25386(17) 0.14649(15) 0.0150(4) Uani d . 1.0 2
C C4 -0.0110(3) 0.15898(18) 0.08414(16) 0.0177(4) Uani d . 1.0 2
C C5 -0.1760(3) 0.07462(19) 0.08318(16) 0.0203(4) Uani d . 1.0 2
C C6 -0.1832(3) -0.00914(19) 0.14607(16) 0.0202(5) Uani d . 1.0 2
C C7 -0.0263(3) -0.00679(18) 0.21064(16) 0.0170(4) Uani d . 1.0 2
C C8 0.1514(3) 0.16402(17) 0.14924(15) 0.0145(4) Uani d . 1.0 2
C C9 0.1409(3) 0.08087(17) 0.21275(15) 0.0142(4) Uani d . 1.0 2
C C10 0.6784(3) 0.33482(17) 0.23514(16) 0.0159(4) Uani d . 1.0 2
C C11 0.8869(3) 0.48947(19) 0.17788(18) 0.0214(5) Uani d . 1.0 2
C C12 0.8689(3) 0.5903(2) 0.1253(2) 0.0280(5) Uani d . 1.0 2
C C13 0.2596(3) -0.06055(19) 0.50924(17) 0.0185(4) Uani d . 1.0 2
C C14 0.2587(3) 0.03214(18) 0.45333(16) 0.0165(4) Uani d . 1.0 2
C C15 0.2959(3) -0.00050(17) 0.34353(16) 0.0155(4) Uani d . 1.0 2
C C16 0.3614(3) -0.16464(18) 0.17583(16) 0.0174(4) Uani d . 1.0 2
C C17 0.3957(3) -0.28265(19) 0.12941(17) 0.0209(5) Uani d . 1.0 2
C C18 0.3959(3) -0.36552(19) 0.19449(18) 0.0231(5) Uani d . 1.0 2
C C19 0.3611(3) -0.32810(19) 0.30362(18) 0.0222(5) Uani d . 1.0 2
C C20 0.3277(3) -0.12283(17) 0.28961(16) 0.0159(4) Uani d . 1.0 2
C C21 0.3266(3) -0.20668(18) 0.35423(16) 0.0176(4) Uani d . 1.0 2
C C22 0.2150(3) 0.15395(18) 0.52060(16) 0.0174(4) Uani d . 1.0 2
C C23 0.1895(3) 0.36186(19) 0.52667(18) 0.0233(5) Uani d . 1.0 2
C C24 0.2266(3) 0.44432(19) 0.45232(18) 0.0233(5) Uani d . 1.0 2
H H1 0.5688 0.1723 0.3288 0.0179 Uiso calc R 1.0 2
H H2 -0.0066 0.2145 0.0403 0.0212 Uiso calc R 1.0 2
H H3 -0.2852 0.0731 0.0398 0.0244 Uiso calc R 1.0 2
H H4 -0.2973 -0.0681 0.1442 0.0242 Uiso calc R 1.0 2
H H5 -0.0315 -0.0638 0.2531 0.0203 Uiso calc R 1.0 2
H H6 0.2342 -0.0384 0.5851 0.0222 Uiso calc R 1.0 2
H H7 0.3602 -0.1101 0.1314 0.0209 Uiso calc R 1.0 2
H H8 0.4194 -0.3092 0.0534 0.0251 Uiso calc R 1.0 2
H H9 0.4203 -0.4472 0.1620 0.0277 Uiso calc R 1.0 2
H H10 0.3601 -0.3847 0.3462 0.0266 Uiso calc R 1.0 2
H H11A 0.9685 0.4372 0.1379 0.0257 Uiso calc R 1.0 2
H H12B 0.9410 0.5304 0.2579 0.0257 Uiso calc R 1.0 2
H H13A 0.7940 0.6446 0.1684 0.0336 Uiso calc R 1.0 2
H H14B 0.8083 0.5484 0.0476 0.0336 Uiso calc R 1.0 2
H H15C 0.9925 0.6435 0.1257 0.0336 Uiso calc R 1.0 2
H H16A 0.2689 0.4041 0.6001 0.0280 Uiso calc R 1.0 2
H H17B 0.0578 0.3469 0.5402 0.0280 Uiso calc R 1.0 2
H H18A 0.1391 0.4052 0.3829 0.0279 Uiso calc R 1.0 2
H H19B 0.3539 0.4514 0.4338 0.0279 Uiso calc R 1.0 2
H H20C 0.2109 0.5301 0.4918 0.0279 Uiso calc R 1.0 2

loop_
_atom_site_aniso_label
_atom_site_aniso_U_11
_atom_site_aniso_U_22
_atom_site_aniso_U_33
_atom_site_aniso_U_12
_atom_site_aniso_U_13
_atom_site_aniso_U_23
O1 0.0248(8) 0.0220(8) 0.0254(8) 0.0006(6) -0.0014(6) 0.0159(6)
O2 0.0185(7) 0.0263(8) 0.0259(8) -0.0008(6) -0.0013(6) 0.0135(7)
O3 0.0173(7) 0.0230(8) 0.0266(8) -0.0041(6) 0.0017(6) 0.0151(7)
O4 0.0323(9) 0.0269(8) 0.0198(8) 0.0061(7) 0.0080(7) 0.0095(7)
O5 0.0333(9) 0.0193(7) 0.0195(8) 0.0094(7) 0.0091(6) 0.0088(6)
N1 0.0132(8) 0.0161(8) 0.0155(8) 0.0018(6) 0.0009(6) 0.0085(7)
N2 0.0180(9) 0.0231(9) 0.0247(9) 0.0027(7) 0.0017(7) 0.0151(8)
C1 0.0135(9) 0.0149(9) 0.0156(9) 0.0023(7) 0.0022(7) 0.0048(8)
C2 0.0142(9) 0.0157(9) 0.0143(9) 0.0024(7) 0.0019(7) 0.0049(7)
C3 0.0163(9) 0.0129(9) 0.0151(9) 0.0021(7) 0.0015(7) 0.0049(7)
C4 0.0200(10) 0.0177(9) 0.0171(9) 0.0064(8) 0.0029(8) 0.0070(8)
C5 0.0158(9) 0.0265(11) 0.0192(10) 0.0070(8) 0.0008(8) 0.0073(9)
C6 0.0147(9) 0.0241(11) 0.0209(10) 0.0020(8) 0.0029(8) 0.0079(9)
C7 0.0163(9) 0.0190(10) 0.0169(9) 0.0019(8) 0.0040(7) 0.0093(8)
C8 0.0153(9) 0.0146(9) 0.0134(9) 0.0038(8) 0.0024(7) 0.0042(7)
C9 0.0135(9) 0.0157(9) 0.0142(9) 0.0044(7) 0.0017(7) 0.0053(8)
C10 0.0168(9) 0.0139(9) 0.0158(9) 0.0007(7) 0.0037(7) 0.0051(7)
C11 0.0155(10) 0.0217(10) 0.0268(11) -0.0013(8) 0.0047(8) 0.0116(9)
C12 0.0221(11) 0.0270(12) 0.0379(13) 0.0001(9) 0.0045(10) 0.0189(10)
C13 0.0149(9) 0.0248(10) 0.0180(9) 0.0030(8) 0.0008(8) 0.0119(8)
C14 0.0123(9) 0.0199(10) 0.0179(10) 0.0004(7) -0.0002(7) 0.0100(8)
C15 0.0120(9) 0.0171(9) 0.0180(9) -0.0001(7) -0.0006(7) 0.0098(8)
C16 0.0130(9) 0.0194(10) 0.0206(10) 0.0006(8) 0.0019(7) 0.0102(8)
C17 0.0166(10) 0.0206(10) 0.0234(10) 0.0015(8) 0.0040(8) 0.0062(8)
C18 0.0182(10) 0.0176(10) 0.0332(12) 0.0040(8) 0.0026(9) 0.0083(9)
C19 0.0183(10) 0.0205(10) 0.0319(12) 0.0029(8) 0.0024(9) 0.0159(9)
C20 0.0109(9) 0.0165(9) 0.0199(10) 0.0001(7) -0.0005(7) 0.0083(8)
C21 0.0137(9) 0.0178(10) 0.0216(10) 0.0000(8) -0.0004(8) 0.0101(8)
C22 0.0131(9) 0.0220(10) 0.0167(9) 0.0001(8) -0.0003(7) 0.0092(8)
C23 0.0271(11) 0.0204(10) 0.0243(11) 0.0090(9) 0.0090(9) 0.0068(9)
C24 0.0229(11) 0.0223(11) 0.0252(11) 0.0062(9) 0.0014(9) 0.0085(9)

loop_
_atom_type_symbol
_atom_type_description
_atom_type_scat_dispersion_real
_atom_type_scat_dispersion_imag
_atom_type_scat_source
C C 0.0033 0.0016
;
International Tables for Crystallography
(1992, Vol. C, Tables 4.2.6.8 and 6.1.1.4)
;
H H 0.0000 0.0000
;
International Tables for Crystallography
(1992, Vol. C, Table 6.1.1.4)
;
N N 0.0061 0.0033
;
International Tables for Crystallography
(1992, Vol. C, Tables 4.2.6.8 and 6.1.1.4)
;
O O 0.0106 0.0060
;
International Tables for Crystallography
(1992, Vol. C, Tables 4.2.6.8 and 6.1.1.4)
;

loop_
_geom_angle_atom_site_label_1
_geom_angle_atom_site_label_2
_geom_angle_atom_site_label_3
_geom_angle
_geom_angle_publ_flag
C10 O3 C11 116.03(17) no
C22 O5 C23 116.67(17) no
C1 N1 C9 120.57(19) no
C1 N1 C15 119.36(17) no
C9 N1 C15 120.07(15) no
C13 N2 C21 117.3(2) no
N1 C1 C2 123.98(18) no
C1 C2 C3 120.06(16) no
C1 C2 C10 114.17(18) no
C3 C2 C10 125.77(19) no
O1 C3 C2 125.66(17) no
O1 C3 C8 119.87(18) no
C2 C3 C8 114.47(19) no
C5 C4 C8 120.8(2) no
C4 C5 C6 120.1(2) no
C5 C6 C7 120.61(18) no
C6 C7 C9 119.1(2) no
C3 C8 C4 119.6(2) no
C3 C8 C9 122.01(18) no
C4 C8 C9 118.38(17) no
N1 C9 C7 120.1(2) no
N1 C9 C8 118.82(16) no
C7 C9 C8 121.09(19) no
O2 C10 O3 123.53(17) no
O2 C10 C2 123.3(2) no
O3 C10 C2 113.22(18) no
O3 C11 C12 106.99(18) no
N2 C13 C14 125.5(2) no
C13 C14 C15 116.96(19) no
C13 C14 C22 116.01(18) no
C15 C14 C22 127.0(2) no
N1 C15 C14 122.56(18) no
N1 C15 C20 117.19(18) no
C14 C15 C20 120.3(2) no
C17 C16 C20 120.7(3) no
C16 C17 C18 120.2(2) no
C17 C18 C19 120.1(2) no
C18 C19 C21 121.1(3) no
C15 C20 C16 123.4(2) no
C15 C20 C21 117.64(18) no
C16 C20 C21 118.91(18) no
N2 C21 C19 118.7(2) no
N2 C21 C20 122.31(18) no
C19 C21 C20 119.01(19) no
O4 C22 O5 124.09(19) no
O4 C22 C14 122.8(2) no
O5 C22 C14 113.12(18) no
O5 C23 C24 106.50(18) no
N1 C1 H1 118.012 no
C2 C1 H1 118.004 no
C5 C4 H2 119.617 no
C8 C4 H2 119.625 no
C4 C5 H3 119.978 no
C6 C5 H3 119.971 no
C5 C6 H4 119.697 no
C7 C6 H4 119.692 no
C6 C7 H5 120.452 no
C9 C7 H5 120.455 no
O3 C11 H11A 110.326 no
O3 C11 H12B 110.317 no
C12 C11 H11A 110.316 no
C12 C11 H12B 110.320 no
H11A C11 H12B 108.569 no
C11 C12 H13A 109.471 no
C11 C12 H14B 109.471 no
C11 C12 H15C 109.470 no
H13A C12 H14B 109.471 no
H13A C12 H15C 109.466 no
H14B C12 H15C 109.479 no
N2 C13 H6 117.274 no
C14 C13 H6 117.275 no
C17 C16 H7 119.663 no
C20 C16 H7 119.668 no
C16 C17 H8 119.901 no
C18 C17 H8 119.897 no
C17 C18 H9 119.931 no
C19 C18 H9 119.919 no
C18 C19 H10 119.481 no
C21 C19 H10 119.469 no
O5 C23 H16A 110.426 no
O5 C23 H17B 110.425 no
C24 C23 H16A 110.425 no
C24 C23 H17B 110.428 no
H16A C23 H17B 108.636 no
C23 C24 H18A 109.469 no
C23 C24 H19B 109.467 no
C23 C24 H20C 109.462 no
H18A C24 H19B 109.476 no
H18A C24 H20C 109.473 no
H19B C24 H20C 109.480 no

loop_
_geom_bond_atom_site_label_1
_geom_bond_atom_site_label_2
_geom_bond_distance
_geom_bond_publ_flag
O1 C3 1.234(3) no
O2 C10 1.210(3) no
O3 C10 1.340(3) no
O3 C11 1.462(3) no
O4 C22 1.206(3) no
O5 C22 1.332(3) no
O5 C23 1.456(3) no
N1 C1 1.353(3) no
N1 C9 1.402(3) no
N1 C15 1.445(3) no
N2 C13 1.312(3) no
N2 C21 1.377(3) no
C1 C2 1.372(3) no
C2 C3 1.457(3) no
C2 C10 1.490(3) no
C3 C8 1.484(3) no
C4 C5 1.374(3) no
C4 C8 1.405(3) no
C5 C6 1.400(4) no
C6 C7 1.379(3) no
C7 C9 1.401(3) no
C8 C9 1.399(3) no
C11 C12 1.506(4) no
C13 C14 1.429(4) no
C14 C15 1.377(3) no
C14 C22 1.493(3) no
C15 C20 1.418(3) no
C16 C17 1.368(3) no
C16 C20 1.419(3) no
C17 C18 1.419(4) no
C18 C19 1.365(4) no
C19 C21 1.410(3) no
C20 C21 1.422(4) no
C23 C24 1.504(4) no
C1 H1 0.950 no
C4 H2 0.950 no
C5 H3 0.950 no
C6 H4 0.950 no
C7 H5 0.950 no
C11 H11A 0.990 no
C11 H12B 0.990 no
C12 H13A 0.980 no
C12 H14B 0.980 no
C12 H15C 0.980 no
C13 H6 0.950 no
C16 H7 0.950 no
C17 H8 0.950 no
C18 H9 0.950 no
C19 H10 0.950 no
C23 H16A 0.990 no
C23 H17B 0.990 no
C24 H18A 0.980 no
C24 H19B 0.980 no
C24 H20C 0.980 no

loop_
_geom_contact_atom_site_label_1
_geom_contact_atom_site_label_2
_geom_contact_distance
_geom_contact_site_symmetry_2
_geom_contact_publ_flag
O1 O3 2.721(2) . no
O1 C4 2.797(3) . no
O1 C10 3.054(3) . no
O2 C1 2.728(3) . no
O2 C11 2.668(4) . no
O3 C1 3.580(3) . no
O3 C3 2.872(3) . no
O4 C13 2.788(3) . no
O4 C23 2.679(4) . no
O5 N1 2.649(3) . no
O5 C1 3.000(3) . no
O5 C9 3.113(3) . no
O5 C15 2.850(3) . no
N1 C3 2.862(3) . no
N1 C16 2.862(3) . no
N1 C22 3.053(3) . no
N2 C15 2.818(4) . no
C1 C8 2.765(3) . no
C1 C14 3.285(4) . no
C1 C16 3.485(3) . no
C1 C20 3.269(3) . no
C2 C9 2.834(3) . no
C4 C7 2.791(4) . no
C5 C9 2.773(3) . no
C6 C8 2.794(3) . no
C7 C14 3.482(3) . no
C7 C15 2.828(3) . no
C7 C20 3.422(4) . no
C9 C14 3.346(4) . no
C9 C16 3.450(4) . no
C9 C20 3.286(4) . no
C13 C19 3.581(4) . no
C13 C20 2.740(3) . no
C14 C21 2.773(3) . no
C16 C19 2.792(4) . no
C17 C21 2.805(3) . no
C18 C20 2.805(3) . no
O1 C12 3.487(4) 2_665 no
O1 C17 3.440(3) 2_655 no
O1 C18 3.285(3) 1_565 no
O2 C4 3.419(3) 1_655 no
O2 C5 3.400(3) 1_655 no
O2 C23 3.424(3) 2_666 no
O2 C24 3.366(3) 1_655 no
O2 C24 3.378(3) 2_666 no
O3 C17 3.552(3) 2_655 no
O4 N2 3.526(3) 2_556 no
O4 C7 3.363(3) 2_556 no
O4 C13 3.256(3) 2_556 no
O4 C14 3.366(3) 2_556 no
O4 C19 3.506(3) 2_656 no
N2 O4 3.526(3) 2_556 no
N2 C1 3.579(3) 2_656 no
N2 C14 3.324(3) 2_656 no
N2 C15 3.570(3) 2_656 no
C1 N2 3.579(3) 2_656 no
C4 O2 3.419(3) 1_455 no
C4 C5 3.444(3) 2_555 no
C4 C6 3.445(3) 2_555 no
C5 O2 3.400(3) 1_455 no
C5 C4 3.444(3) 2_555 no
C5 C8 3.362(3) 2_555 no
C5 C10 3.414(3) 1_455 no
C6 C4 3.445(3) 2_555 no
C6 C16 3.550(3) 1_455 no
C7 O4 3.363(3) 2_556 no
C8 C5 3.362(3) 2_555 no
C10 C5 3.414(3) 1_655 no
C12 O1 3.487(4) 2_665 no
C13 O4 3.256(3) 2_556 no
C13 C13 3.585(3) 2_656 no
C13 C14 3.524(3) 2_656 no
C13 C15 3.527(3) 2_656 no
C13 C22 3.422(3) 2_556 no
C14 O4 3.366(3) 2_556 no
C14 N2 3.324(3) 2_656 no
C14 C13 3.524(3) 2_656 no
C14 C21 3.591(3) 2_656 no
C15 N2 3.570(3) 2_656 no
C15 C13 3.527(3) 2_656 no
C16 C6 3.550(3) 1_655 no
C17 O1 3.440(3) 2_655 no
C17 O3 3.552(3) 2_655 no
C18 O1 3.285(3) 1_545 no
C19 O4 3.506(3) 2_656 no
C19 C22 3.548(3) 2_656 no
C21 C14 3.591(3) 2_656 no
C21 C22 3.530(3) 2_656 no
C22 C13 3.422(3) 2_556 no
C22 C19 3.548(3) 2_656 no
C22 C21 3.530(3) 2_656 no
C23 O2 3.424(3) 2_666 no
C24 O2 3.366(3) 1_455 no
C24 O2 3.378(3) 2_666 no
O1 H2 2.5024 . no
O2 H1 2.3541 . no
O2 H11A 2.8600 . no
O2 H12B 2.4509 . no
O3 H13A 2.6002 . no
O3 H14B 2.5486 . no
O3 H15C 3.2399 . no
O4 H6 2.4392 . no
O4 H16A 2.6354 . no
O4 H17B 2.6916 . no
O5 H1 3.2272 . no
O5 H18A 2.6002 . no
O5 H19B 2.5194 . no
O5 H20C 3.2261 . no
N1 H5 2.6148 . no
N1 H7 2.5433 . no
N2 H10 2.5667 . no
C1 H7 3.0427 . no
C1 H19B 3.4704 . no
C2 H19B 3.2896 . no
C3 H1 3.3018 . no
C3 H2 2.6493 . no
C3 H18A 3.4876 . no
C3 H19B 3.5909 . no
C4 H4 3.2566 . no
C5 H5 3.2740 . no
C6 H2 3.2599 . no
C7 H3 3.2681 . no
C7 H7 3.4234 . no
C8 H3 3.2732 . no
C8 H5 3.2941 . no
C8 H18A 3.3630 . no
C9 H1 3.2388 . no
C9 H2 3.2679 . no
C9 H4 3.2564 . no
C9 H7 2.9583 . no
C10 H1 2.4837 . no
C10 H11A 2.7433 . no
C10 H12B 2.5328 . no
C14 H1 3.2488 . no
C14 H5 2.9872 . no
C15 H1 2.5425 . no
C15 H5 2.4890 . no
C15 H6 3.2376 . no
C15 H7 2.6946 . no
C16 H5 3.4501 . no
C16 H9 3.2684 . no
C17 H10 3.2702 . no
C18 H7 3.2742 . no
C19 H8 3.2649 . no
C20 H1 3.2870 . no
C20 H5 2.9435 . no
C20 H8 3.2797 . no
C20 H10 3.2989 . no
C21 H6 3.1519 . no
C21 H7 3.3053 . no
C21 H9 3.2729 . no
C22 H6 2.5672 . no
C22 H16A 2.6191 . no
C22 H17B 2.6478 . no
H1 H7 3.3618 . no
H2 H3 2.3180 . no
H3 H4 2.3455 . no
H4 H5 2.3310 . no
H5 H7 3.4322 . no
H7 H8 2.3115 . no
H8 H9 2.3664 . no
H9 H10 2.3060 . no
H11A H13A 2.8577 . no
H11A H14B 2.3845 . no
H11A H15C 2.3470 . no
H12B H13A 2.3474 . no
H12B H14B 2.8576 . no
H12B H15C 2.3843 . no
H16A H18A 2.8558 . no
H16A H19B 2.3937 . no
H16A H20C 2.3365 . no
H17B H18A 2.3357 . no
H17B H19B 2.8557 . no
H17B H20C 2.3946 . no
O1 H4 3.3409 2_555 no
O1 H8 2.6034 2_655 no
O1 H9 2.4059 1_565 no
O1 H11A 3.2773 1_455 no
O1 H13A 3.4433 2_665 no
O1 H14B 2.8415 2_665 no
O2 H16A 2.9985 2_666 no
O2 H17B 3.4220 1_655 no
O2 H17B 3.4154 2_666 no
O2 H18A 2.5154 1_655 no
O2 H20C 3.5896 1_655 no
O2 H20C 2.5977 2_666 no
O3 H2 3.5373 1_655 no
O3 H8 2.6912 2_655 no
O3 H9 2.9268 1_565 no
O3 H16A 2.9902 2_666 no
O4 H5 2.4848 2_556 no
O4 H6 3.5171 2_556 no
O4 H12B 3.5621 2_666 no
O4 H13A 2.8541 2_666 no
O5 H10 3.4783 2_656 no
N2 H1 2.7418 2_656 no
N2 H17B 2.8767 2_556 no
N2 H20C 3.3870 1_545 no
C1 H4 3.5997 1_655 no
C1 H6 3.5653 2_656 no
C2 H3 3.3558 1_655 no
C3 H4 3.5833 2_555 no
C3 H8 3.3404 2_655 no
C3 H9 3.2308 1_565 no
C4 H7 3.4854 2_555 no
C4 H11A 3.0440 1_455 no
C5 H7 3.1398 2_555 no
C6 H1 3.4832 1_455 no
C6 H2 3.3689 2_555 no
C6 H6 3.3152 2_556 no
C6 H7 3.3133 1_455 no
C7 H2 3.3674 2_555 no
C7 H6 3.0373 2_556 no
C8 H3 3.3698 2_555 no
C9 H3 3.4764 2_555 no
C10 H3 3.2903 1_655 no
C10 H8 3.5754 2_655 no
C10 H16A 2.9668 2_666 no
C10 H20C 3.2797 2_666 no
C11 H2 3.3478 1_655 no
C11 H8 3.3825 2_655 no
C11 H16A 3.0820 2_666 no
C11 H17B 3.4166 2_666 no
C11 H18A 3.5891 1_655 no
C12 H2 3.5014 2_665 no
C12 H8 3.4407 2_655 no
C12 H9 3.3470 1_565 no
C12 H11A 3.5332 2_765 no
C13 H1 3.0655 2_656 no
C13 H5 3.5802 2_556 no
C13 H17B 3.4118 2_556 no
C15 H6 3.4641 2_656 no
C16 H2 3.5155 2_555 no
C16 H3 3.2503 2_555 no
C16 H4 2.6347 1_655 no
C16 H15C 2.9958 1_445 no
C17 H4 2.8881 1_655 no
C17 H13A 3.3009 1_545 no
C17 H14B 3.1314 2_655 no
C17 H15C 2.9258 1_445 no
C18 H11A 3.3525 1_445 no
C18 H12B 3.5459 1_445 no
C18 H13A 2.9809 1_545 no
C18 H14B 3.1837 2_655 no
C18 H15C 3.1156 1_445 no
C19 H11A 3.5303 1_445 no
C19 H12B 3.1146 1_445 no
C19 H15C 3.3449 1_445 no
C19 H16A 3.3374 2_656 no
C19 H18A 3.5463 1_545 no
C19 H19B 3.3639 1_545 no
C19 H20C 3.3479 1_545 no
C20 H4 3.4608 1_655 no
C20 H6 3.3943 2_656 no
C20 H15C 3.2647 1_445 no
C21 H12B 3.4887 1_445 no
C21 H15C 3.4265 1_445 no
C21 H17B 3.4823 2_556 no
C22 H5 3.5442 2_556 no
C22 H6 3.3471 2_556 no
C22 H10 3.5672 2_656 no
C23 H10 3.5622 2_656 no
C23 H12B 2.9250 2_666 no
C23 H19B 3.5003 2_666 no
C23 H20C 3.4856 2_566 no
C24 H10 2.7110 1_565 no
C24 H17B 3.4851 2_566 no
C24 H19B 3.1740 2_666 no
C24 H20C 3.4241 2_566 no
H1 N2 2.7418 2_656 no
H1 C6 3.4832 1_655 no
H1 C13 3.0655 2_656 no
H1 H4 3.3676 1_655 no
H1 H6 2.7266 2_656 no
H1 H20C 3.4058 2_666 no
H2 O3 3.5373 1_455 no
H2 C6 3.3689 2_555 no
H2 C7 3.3674 2_555 no
H2 C11 3.3478 1_455 no
H2 C12 3.5014 2_665 no
H2 C16 3.5155 2_555 no
H2 H7 3.0777 2_555 no
H2 H11A 2.4907 1_455 no
H2 H14B 3.2824 2_665 no
H2 H15C 2.9882 2_665 no
H3 C2 3.3558 1_455 no
H3 C8 3.3698 2_555 no
H3 C9 3.4764 2_555 no
H3 C10 3.2903 1_455 no
H3 C16 3.2503 2_555 no
H3 H3 3.2050 2_455 no
H3 H7 3.4521 1_455 no
H3 H7 2.3788 2_555 no
H3 H8 3.5271 2_555 no
H4 O1 3.3409 2_555 no
H4 C1 3.5997 1_455 no
H4 C3 3.5833 2_555 no
H4 C16 2.6347 1_455 no
H4 C17 2.8881 1_455 no
H4 C20 3.4608 1_455 no
H4 H1 3.3676 1_455 no
H4 H6 3.2171 2_556 no
H4 H7 2.4759 1_455 no
H4 H8 2.9084 1_455 no
H4 H13A 3.5528 1_445 no
H5 O4 2.4848 2_556 no
H5 C13 3.5802 2_556 no
H5 C22 3.5442 2_556 no
H5 H6 2.7225 2_556 no
H5 H13A 3.0760 1_445 no
H5 H15C 3.2508 1_445 no
H6 O4 3.5171 2_556 no
H6 C1 3.5653 2_656 no
H6 C6 3.3152 2_556 no
H6 C7 3.0373 2_556 no
H6 C15 3.4641 2_656 no
H6 C20 3.3943 2_656 no
H6 C22 3.3471 2_556 no
H6 H1 2.7266 2_656 no
H6 H4 3.2171 2_556 no
H6 H5 2.7225 2_556 no
H6 H17B 3.5016 2_556 no
H7 C4 3.4854 2_555 no
H7 C5 3.1398 2_555 no
H7 C6 3.3133 1_655 no
H7 H2 3.0777 2_555 no
H7 H3 3.4521 1_655 no
H7 H3 2.3788 2_555 no
H7 H4 2.4759 1_655 no
H7 H15C 3.4211 1_445 no
H8 O1 2.6034 2_655 no
H8 O3 2.6912 2_655 no
H8 C3 3.3404 2_655 no
H8 C10 3.5754 2_655 no
H8 C11 3.3825 2_655 no
H8 C12 3.4407 2_655 no
H8 H3 3.5271 2_555 no
H8 H4 2.9084 1_655 no
H8 H11A 3.3950 2_655 no
H8 H13A 3.2930 1_545 no
H8 H14B 2.7242 2_655 no
H8 H15C 3.3256 1_445 no
H9 O1 2.4059 1_545 no
H9 O3 2.9268 1_545 no
H9 C3 3.2308 1_545 no
H9 C12 3.3470 1_545 no
H9 H11A 3.2888 1_445 no
H9 H13A 2.7331 1_545 no
H9 H14B 3.2979 1_545 no
H9 H14B 2.8269 2_655 no
H9 H16A 3.5282 2_656 no
H10 O5 3.4783 2_656 no
H10 C22 3.5672 2_656 no
H10 C23 3.5622 2_656 no
H10 C24 2.7110 1_545 no
H10 H11A 3.5777 1_445 no
H10 H12B 3.0917 1_445 no
H10 H16A 2.8818 2_656 no
H10 H17B 3.5483 2_556 no
H10 H18A 2.7485 1_545 no
H10 H19B 2.4185 1_545 no
H10 H20C 2.5150 1_545 no
H11A O1 3.2773 1_655 no
H11A C4 3.0440 1_655 no
H11A C12 3.5332 2_765 no
H11A C18 3.3525 1_665 no
H11A C19 3.5303 1_665 no
H11A H2 2.4907 1_655 no
H11A H8 3.3950 2_655 no
H11A H9 3.2888 1_665 no
H11A H10 3.5777 1_665 no
H11A H14B 2.9576 2_765 no
H11A H15C 3.2071 2_765 no
H11A H18A 3.4247 1_655 no
H12B O4 3.5621 2_666 no
H12B C18 3.5459 1_665 no
H12B C19 3.1146 1_665 no
H12B C21 3.4887 1_665 no
H12B C23 2.9250 2_666 no
H12B H10 3.0917 1_665 no
H12B H16A 2.4860 2_666 no
H12B H17B 2.4932 2_666 no
H12B H18A 2.9489 1_655 no
H12B H20C 3.4795 1_655 no
H13A O1 3.4433 2_665 no
H13A O4 2.8541 2_666 no
H13A C17 3.3009 1_565 no
H13A C18 2.9809 1_565 no
H13A H4 3.5528 1_665 no
H13A H5 3.0760 1_665 no
H13A H8 3.2930 1_565 no
H13A H9 2.7331 1_565 no
H13A H16A 3.1643 2_666 no
H14B O1 2.8415 2_665 no
H14B C17 3.1314 2_655 no
H14B C18 3.1837 2_655 no
H14B H2 3.2824 2_665 no
H14B H8 2.7242 2_655 no
H14B H9 3.2979 1_565 no
H14B H9 2.8269 2_655 no
H14B H11A 2.9576 2_765 no
H14B H14B 3.4237 2_765 no
H14B H15C 3.2436 2_765 no
H15C C16 2.9958 1_665 no
H15C C17 2.9258 1_665 no
H15C C18 3.1156 1_665 no
H15C C19 3.3449 1_665 no
H15C C20 3.2647 1_665 no
H15C C21 3.4265 1_665 no
H15C H2 2.9882 2_665 no
H15C H5 3.2508 1_665 no
H15C H7 3.4211 1_665 no
H15C H8 3.3256 1_665 no
H15C H11A 3.2071 2_765 no
H15C H14B 3.2436 2_765 no
H16A O2 2.9985 2_666 no
H16A O3 2.9902 2_666 no
H16A C10 2.9668 2_666 no
H16A C11 3.0820 2_666 no
H16A C19 3.3374 2_656 no
H16A H9 3.5282 2_656 no
H16A H10 2.8818 2_656 no
H16A H12B 2.4860 2_666 no
H16A H13A 3.1643 2_666 no
H16A H19B 3.0400 2_666 no
H17B O2 3.4220 1_455 no
H17B O2 3.4154 2_666 no
H17B N2 2.8767 2_556 no
H17B C11 3.4166 2_666 no
H17B C13 3.4118 2_556 no
H17B C21 3.4823 2_556 no
H17B C24 3.4851 2_566 no
H17B H6 3.5016 2_556 no
H17B H10 3.5483 2_556 no
H17B H12B 2.4932 2_666 no
H17B H18A 3.3506 2_566 no
H17B H20C 2.7540 2_566 no
H18A O2 2.5154 1_455 no
H18A C11 3.5891 1_455 no
H18A C19 3.5463 1_565 no
H18A H10 2.7485 1_565 no
H18A H11A 3.4247 1_455 no
H18A H12B 2.9489 1_455 no
H18A H17B 3.3506 2_566 no
H18A H20C 3.2218 2_566 no
H19B C19 3.3639 1_565 no
H19B C23 3.5003 2_666 no
H19B C24 3.1740 2_666 no
H19B H10 2.4185 1_565 no
H19B H16A 3.0400 2_666 no
H19B H19B 2.4826 2_666 no
H19B H20C 3.2698 2_666 no
H20C O2 3.5896 1_455 no
H20C O2 2.5977 2_666 no
H20C N2 3.3870 1_565 no
H20C C10 3.2797 2_666 no
H20C C19 3.3479 1_565 no
H20C C23 3.4856 2_566 no
H20C C24 3.4241 2_566 no
H20C H1 3.4058 2_666 no
H20C H10 2.5150 1_565 no
H20C H12B 3.4795 1_455 no
H20C H17B 2.7540 2_566 no
H20C H18A 3.2218 2_566 no
H20C H19B 3.2698 2_666 no
H20C H20C 3.0947 2_566 no

loop_
_geom_torsion_atom_site_label_1
_geom_torsion_atom_site_label_2
_geom_torsion_atom_site_label_3
_geom_torsion_atom_site_label_4
_geom_torsion
_geom_torsion_publ_flag
C10 O3 C11 C12 -163.33(14) no
C10 O3 C11 H11A 76.6 no
C10 O3 C11 H12B -43.3 no
C11 O3 C10 O2 1.9(3) no
C11 O3 C10 C2 -178.65(13) no
C22 O5 C23 C24 177.74(14) no
C22 O5 C23 H16A 57.8 no
C22 O5 C23 H17B -62.3 no
C23 O5 C22 O4 -0.3(3) no
C23 O5 C22 C14 179.11(13) no
C1 N1 C9 C7 -179.62(14) no
C1 N1 C9 C8 1.3(3) no
C9 N1 C1 C2 -2.6(3) no
C9 N1 C1 H1 177.4 no
C1 N1 C15 C14 88.7(2) no
C1 N1 C15 C20 -92.14(18) no
C15 N1 C1 C2 178.02(14) no
C15 N1 C1 H1 -2.0 no
C9 N1 C15 C14 -90.68(19) no
C9 N1 C15 C20 88.5(2) no
C15 N1 C9 C7 -0.2(3) no
C15 N1 C9 C8 -179.35(14) no
C13 N2 C21 C19 -179.53(15) no
C13 N2 C21 C20 0.3(3) no
C21 N2 C13 C14 -0.9(3) no
C21 N2 C13 H6 179.0 no
N1 C1 C2 C3 0.8(3) no
N1 C1 C2 C10 -178.65(15) no
H1 C1 C2 C3 -179.2 no
H1 C1 C2 C10 1.3 no
C1 C2 C3 O1 -178.32(16) no
C1 C2 C3 C8 2.0(3) no
C1 C2 C10 O2 -4.8(3) no
C1 C2 C10 O3 175.71(15) no
C3 C2 C10 O2 175.77(16) no
C3 C2 C10 O3 -3.7(3) no
C10 C2 C3 O1 1.1(3) no
C10 C2 C3 C8 -178.61(15) no
O1 C3 C8 C4 -1.2(3) no
O1 C3 C8 C9 177.06(15) no
C2 C3 C8 C4 178.49(14) no
C2 C3 C8 C9 -3.2(3) no
C5 C4 C8 C3 178.51(15) no
C5 C4 C8 C9 0.2(3) no
C8 C4 C5 C6 -1.0(3) no
C8 C4 C5 H3 178.9 no
H2 C4 C5 C6 179.0 no
H2 C4 C5 H3 -1.0 no
H2 C4 C8 C3 -1.5 no
H2 C4 C8 C9 -179.8 no
C4 C5 C6 C7 0.9(3) no
C4 C5 C6 H4 -179.1 no
H3 C5 C6 C7 -179.1 no
H3 C5 C6 H4 0.9 no
C5 C6 C7 C9 0.1(3) no
C5 C6 C7 H5 -179.9 no
H4 C6 C7 C9 -179.9 no
H4 C6 C7 H5 0.1 no
C6 C7 C9 N1 179.86(15) no
C6 C7 C9 C8 -1.0(3) no
H5 C7 C9 N1 -0.1 no
H5 C7 C9 C8 179.0 no
C3 C8 C9 N1 1.7(3) no
C3 C8 C9 C7 -177.41(14) no
C4 C8 C9 N1 -179.99(15) no
C4 C8 C9 C7 0.9(3) no
O3 C11 C12 H13A 63.4 no
O3 C11 C12 H14B -56.6 no
O3 C11 C12 H15C -176.6 no
H11A C11 C12 H13A -176.6 no
H11A C11 C12 H14B 63.4 no
H11A C11 C12 H15C -56.6 no
H12B C11 C12 H13A -56.6 no
H12B C11 C12 H14B -176.6 no
H12B C11 C12 H15C 63.4 no
N2 C13 C14 C15 -0.1(3) no
N2 C13 C14 C22 179.21(15) no
H6 C13 C14 C15 179.9 no
H6 C13 C14 C22 -0.8 no
C13 C14 C15 N1 -179.07(14) no
C13 C14 C15 C20 1.8(3) no
C13 C14 C22 O4 -6.1(3) no
C13 C14 C22 O5 174.47(14) no
C15 C14 C22 O4 173.10(16) no
C15 C14 C22 O5 -6.3(3) no
C22 C14 C15 N1 1.7(3) no
C22 C14 C15 C20 -177.43(15) no
N1 C15 C20 C16 -1.1(3) no
N1 C15 C20 C21 178.46(13) no
C14 C15 C20 C16 178.09(15) no
C14 C15 C20 C21 -2.4(3) no
C17 C16 C20 C15 178.37(15) no
C17 C16 C20 C21 -1.2(3) no
C20 C16 C17 C18 0.7(3) no
C20 C16 C17 H8 -179.3 no
H7 C16 C17 C18 -179.3 no
H7 C16 C17 H8 0.7 no
H7 C16 C20 C15 -1.6 no
H7 C16 C20 C21 178.8 no
C16 C17 C18 C19 0.3(3) no
C16 C17 C18 H9 -179.7 no
H8 C17 C18 C19 -179.7 no
H8 C17 C18 H9 0.3 no
C17 C18 C19 C21 -0.7(3) no
C17 C18 C19 H10 179.3 no
H9 C18 C19 C21 179.2 no
H9 C18 C19 H10 -0.8 no
C18 C19 C21 N2 -179.92(16) no
C18 C19 C21 C20 0.2(3) no
H10 C19 C21 N2 0.1 no
H10 C19 C21 C20 -179.8 no
C15 C20 C21 N2 1.3(3) no
C15 C20 C21 C19 -178.85(14) no
C16 C20 C21 N2 -179.13(14) no
C16 C20 C21 C19 0.7(3) no
O5 C23 C24 H18A 65.3 no
O5 C23 C24 H19B -54.7 no
O5 C23 C24 H20C -174.7 no
H16A C23 C24 H18A -174.8 no
H16A C23 C24 H19B 65.2 no
H16A C23 C24 H20C -54.8 no
H17B C23 C24 H18A -54.6 no
H17B C23 C24 H19B -174.6 no
H17B C23 C24 H20C 65.4 no
